data_2011147
loop_
_publ_author_name
'Harvey, Miguel'
'Baggio, Sergio'
'Mombr\'u, Alvaro'
'Baggio, Ricardo'
' Bis(zinc(II) 2,9-dimethyl-1,10-phenanthroline sulfate) '

_publ_section_title
;
 Three new Zn^II^ sulfate complexes
;
_journal_issue 7
_journal_name_full 'Acta Crystallographica Section C'
_journal_page_first 771
_journal_page_last 774
_journal_paper_doi 10.1107/S0108270100004753
_journal_volume 56
_journal_year 2000
_chemical_formula_iupac '[Zn2  (SO4 )2 (C14 H12 N2 )2 ]'
_chemical_formula_moiety 'C28 H24 N4 O8 S2 Zn2'
_chemical_formula_sum 'C28 H24 N4 O8 S2 Zn2'
_chemical_formula_weight 739.37
_chemical_name_systematic ' Bis(zinc(II) 2,9-dimethyl-1,10-phenanthroline sulfate) '
_space_group_IT_number 2
_symmetry_cell_setting triclinic
_symmetry_space_group_name_Hall '-P 1'
_symmetry_space_group_name_H-M 'P -1'
_audit_creation_method SHELXL-97
_cell_angle_alpha 103.738(12)
_cell_angle_beta 99.385(14)
_cell_angle_gamma 113.357(11)
_cell_formula_units_Z 1
_cell_length_a 8.8044(15)
_cell_length_b 10.4281(13)
_cell_length_c 8.7719(12)
_cell_measurement_reflns_used 25
_cell_measurement_temperature 293(2)
_cell_measurement_theta_max 15
_cell_measurement_theta_min 7.5
_cell_volume 687.7(2)
_computing_cell_refinement 'MSC/AFC Diffractometer Control Software'
_computing_data_collection
;MSC/AFC Diffractometer Control Software (Molecular Structure Corporation,
 1988)
;
_computing_data_reduction 'MSC/AFC Diffractometer Control Software'
_computing_molecular_graphics 'XP in SHELXTL/PC (Sheldrick, 1994)'
_computing_publication_material ' PARST (Nardelli, 1983) and CSD (Allen   Kennard, 1993)'
_computing_structure_refinement 'SHELXL97 (Sheldrick, 1997)'
_computing_structure_solution 'SHELXS97 (Sheldrick, 1990)'
_diffrn_ambient_temperature 293(2)
_diffrn_measured_fraction_theta_full 1.000
_diffrn_measured_fraction_theta_max 1.000
_diffrn_measurement_device 'Rigaku AFC7S Difractometer'
_diffrn_measurement_method \w/2\q
_diffrn_radiation_monochromator graphite
_diffrn_radiation_source 'fine-focus sealed tube'
_diffrn_radiation_type MoK\a
_diffrn_radiation_wavelength .71070
_diffrn_reflns_av_R_equivalents .031
_diffrn_reflns_av_sigmaI/netI .033
_diffrn_reflns_limit_h_max 11
_diffrn_reflns_limit_h_min -2
_diffrn_reflns_limit_k_max 13
_diffrn_reflns_limit_k_min -13
_diffrn_reflns_limit_l_max 11
_diffrn_reflns_limit_l_min -11
_diffrn_reflns_number 4198
_diffrn_reflns_theta_full 27.48
_diffrn_reflns_theta_max 27.48
_diffrn_reflns_theta_min 2.26
_diffrn_standards_decay_% <3
_diffrn_standards_interval_count 150
_diffrn_standards_number 3
_exptl_absorpt_coefficient_mu 1.957
_exptl_absorpt_correction_T_max .68
_exptl_absorpt_correction_T_min .56
_exptl_absorpt_correction_type psi-scan
_exptl_absorpt_process_details
;(MSC/AFC Diffractometer Control Software; Molecular Structure Corporation,
 1988)
;
_exptl_crystal_colour colorless
_exptl_crystal_density_diffrn 1.785
_exptl_crystal_density_method 'not measured'
_exptl_crystal_description prismatic
_exptl_crystal_F_000 376
_exptl_crystal_size_max .40
_exptl_crystal_size_mid .28
_exptl_crystal_size_min .20
_refine_diff_density_max .85
_refine_diff_density_min -.62
_refine_ls_extinction_coef .055(4)
_refine_ls_extinction_method 'SHELXL97 (Sheldrick, 1997)'
_refine_ls_goodness_of_fit_ref 1.077
_refine_ls_hydrogen_treatment mixed
_refine_ls_matrix_type full
_refine_ls_number_parameters 202
_refine_ls_number_reflns 3175
_refine_ls_number_restraints 0
_refine_ls_restrained_S_all 1.077
_refine_ls_R_factor_all .035
_refine_ls_R_factor_gt .033
_refine_ls_shift/su_max <0.01
_refine_ls_shift/su_mean <0.01
_refine_ls_structure_factor_coef Fsqd
_refine_ls_weighting_details 'w = 1/[\s^2^(Fo^2^)+(0.054P)^2^+0.430P] where P=(Fo^2^+2Fc^2^)/3'
_refine_ls_weighting_scheme calc
_refine_ls_wR_factor_ref .096
_reflns_number_gt 2966
_reflns_number_total 3175
_reflns_threshold_expression I>2\s(I)
_cod_data_source_file na1468.cif
_cod_data_source_block II
_cod_depositor_comments
;
The following automatic conversions were performed:
'_geom_bond_publ_flag' value 'Y' changed to 'y' according to
'/home/saulius/struct/CIF-dictionaries/cif_core.dic' dictionary named
'cif_core.dic' version 2.4.1 from 2010-06-29 (8
times).

'_geom_bond_publ_flag' value 'N' changed to 'n' according to
'/home/saulius/struct/CIF-dictionaries/cif_core.dic' dictionary named
'cif_core.dic' version 2.4.1 from 2010-06-29 (30 times).

Automatic conversion script
Id: cif_fix_enum 1527 2010-12-29 10:47:43Z saulius 

The following automatic conversions were performed:

'_geom_bond_publ_flag' value 'Y' changed to 'y' according to
/home/saulius/struct/CIF-dictionaries/cif_core.dic dictionary named
'cif_core.dic' version 2.4.1 from 2010-06-29 (8
times).

'_geom_bond_publ_flag' value 'N' changed to 'n' according to
/home/saulius/struct/CIF-dictionaries/cif_core.dic dictionary named
'cif_core.dic' version 2.4.1 from 2010-06-29 (30
times).

'_geom_angle_publ_flag' value 'N' changed to 'n' according
to /home/saulius/struct/CIF-dictionaries/cif_core.dic dictionary
named 'cif_core.dic' version 2.4.1 from 2010-06-29 (68 times).

Automatic conversion script
Id: cif_fix_values 1715 2011-07-08 13:25:40Z adriana 

The following automatic conversions were performed:

'_refine_ls_weighting_scheme' value 'calc w =
1/[\s^2^(Fo^2^)+(0.054P)^2^+0.430P] where P=(Fo^2^+2Fc^2^)/3' was
changed to 'calc'. New tag '_refine_ls_weighting_details' was
created. The value of the new tag was set to 'w =
1/[\s^2^(Fo^2^)+(0.054P)^2^+0.430P] where P=(Fo^2^+2Fc^2^)/3'.

Automatic conversion script
Id: cif_fix_values 3143 2015-03-26 13:38:13Z robertas 
;
_cod_original_cell_volume 687.70(17)
_cod_original_sg_symbol_H-M P-1
_cod_database_code 2011147
_cod_database_fobs_code 2011147

loop_
_symmetry_equiv_pos_as_xyz
'x, y, z'
'-x, -y, -z'

loop_
_atom_site_label
_atom_site_fract_x
_atom_site_fract_y
_atom_site_fract_z
_atom_site_U_iso_or_equiv
_atom_site_adp_type
_atom_site_calc_flag
_atom_site_refinement_flags
_atom_site_occupancy
_atom_site_disorder_assembly
_atom_site_disorder_group
_atom_site_type_symbol
Zn .21595(3) .17175(3) .07365(3) .02792(12) Uani d . 1 . . Zn
S -.09980(7) .10451(6) .20524(7) .02828(15) Uani d . 1 . . S
O1 .0565(2) .0814(2) .1877(2) .0390(4) Uani d . 1 . . O
O2 -.2518(2) -.0303(2) .0824(2) .0418(4) Uani d . 1 . . O
O3 -.1149(3) .1113(3) .3676(2) .0502(5) Uani d . 1 . . O
O4 -.0845(3) .2345(2) .1662(3) .0540(5) Uani d . 1 . . O
N1 .4504(2) .3058(2) .2464(2) .0276(4) Uani d . 1 . . N
N2 .2461(2) .3651(2) .0375(2) .0282(4) Uani d . 1 . . N
C1 .5513(3) .2696(3) .3390(3) .0332(5) Uani d . 1 . . C
C2 .7075(3) .3808(3) .4549(3) .0432(6) Uani d . 1 . . C
H2B .7814 .3537 .5190 .080 Uiso d R 1 . . H
C3 .7539(3) .5269(3) .4768(3) .0437(6) Uani d . 1 . . C
H3B .8586 .6023 .5582 .080 Uiso d R 1 . . H
C4 .6484(3) .5670(3) .3797(3) .0348(5) Uani d . 1 . . C
C5 .6882(4) .7164(3) .3902(3) .0419(6) Uani d . 1 . . C
H5A .7891 .7964 .4723 .080 Uiso d R 1 . . H
C6 .5860(4) .7461(3) .2865(3) .0424(6) Uani d . 1 . . C
H6A .6153 .8472 .2957 .080 Uiso d R 1 . . H
C7 .4342(3) .6297(3) .1627(3) .0350(5) Uani d . 1 . . C
C8 .3258(4) .6532(3) .0467(4) .0415(6) Uani d . 1 . . C
H8A .3514 .7521 .0488 .080 Uiso d R 1 . . H
C9 .1849(4) .5351(3) -.0681(3) .0408(6) Uani d . 1 . . C
H9A .1119 .5513 -.1474 .080 Uiso d R 1 . . H
C10 .1455(3) .3890(3) -.0714(3) .0331(5) Uani d . 1 . . C
C11 .4976(3) .4508(2) .2631(3) .0283(4) Uani d . 1 . . C
C12 .3884(3) .4818(2) .1521(3) .0288(4) Uani d . 1 . . C
C13 .4930(4) .1087(3) .3146(4) .0436(6) Uani d . 1 . . C
H13A .3897 .0702 .3474 .052 Uiso calc R 1 . . H
H13B .5820 .0967 .3798 .052 Uiso calc R 1 . . H
H13C .4700 .0559 .2011 .052 Uiso calc R 1 . . H
C14 -.0077(4) .2583(3) -.1956(3) .0414(6) Uani d . 1 . . C
H14A .0258 .1841 -.2421 .050 Uiso calc R 1 . . H
H14B -.0524 .2882 -.2807 .050 Uiso calc R 1 . . H
H14C -.0953 .2183 -.1440 .050 Uiso calc R 1 . . H

loop_
_atom_site_aniso_label
_atom_site_aniso_U_11
_atom_site_aniso_U_22
_atom_site_aniso_U_33
_atom_site_aniso_U_12
_atom_site_aniso_U_13
_atom_site_aniso_U_23
Zn .02259(16) .02048(16) .03504(17) .00519(11) .00683(11) .00878(11)
S .0235(3) .0219(3) .0340(3) .0061(2) .0075(2) .0080(2)
O1 .0296(8) .0421(10) .0547(10) .0168(8) .0190(8) .0267(8)
O2 .0258(8) .0331(9) .0465(10) .0045(7) .0087(7) -.0038(7)
O3 .0382(10) .0652(14) .0361(9) .0147(10) .0122(8) .0128(9)
O4 .0555(12) .0358(10) .0812(15) .0241(10) .0216(11) .0300(10)
N1 .0219(8) .0229(8) .0328(9) .0064(7) .0068(7) .0078(7)
N2 .0279(9) .0238(9) .0346(9) .0105(7) .0122(7) .0130(7)
C1 .0260(10) .0333(12) .0380(11) .0122(9) .0083(9) .0111(9)
C2 .0306(12) .0452(15) .0423(13) .0127(11) -.0002(10) .0105(11)
C3 .0296(12) .0383(13) .0410(13) .0035(10) .0033(10) .0014(10)
C4 .0279(11) .0269(11) .0365(11) .0025(9) .0120(9) .0041(9)
C5 .0370(13) .0235(11) .0455(13) -.0010(9) .0157(11) .0012(9)
C6 .0480(15) .0205(10) .0532(14) .0063(10) .0274(12) .0103(10)
C7 .0424(13) .0248(11) .0430(12) .0134(10) .0251(10) .0148(9)
C8 .0575(16) .0314(12) .0535(14) .0252(12) .0328(13) .0244(11)
C9 .0515(15) .0436(15) .0482(14) .0308(13) .0251(12) .0274(12)
C10 .0348(12) .0361(12) .0385(11) .0200(10) .0170(9) .0183(10)
C11 .0242(10) .0225(10) .0324(10) .0054(8) .0118(8) .0063(8)
C12 .0297(10) .0207(10) .0355(10) .0084(8) .0166(9) .0092(8)
C13 .0415(14) .0366(13) .0527(15) .0200(11) .0061(11) .0157(11)
C14 .0375(13) .0462(15) .0430(13) .0212(12) .0072(10) .0183(11)

loop_
_atom_type_symbol
_atom_type_description
_atom_type_scat_dispersion_real
_atom_type_scat_dispersion_imag
_atom_type_scat_source
C C .0033 .0016 'International Tables Vol C Tables 4.2.6.8 and 6.1.1.4'
H H .0000 .0000 'International Tables Vol C Tables 4.2.6.8 and 6.1.1.4'
N N .0061 .0033 'International Tables Vol C Tables 4.2.6.8 and 6.1.1.4'
O O .0106 .0060 'International Tables Vol C Tables 4.2.6.8 and 6.1.1.4'
S S .1246 .1234 'International Tables Vol C Tables 4.2.6.8 and 6.1.1.4'
Zn Zn .2839 1.4301 'International Tables Vol C Tables 4.2.6.8 and 6.1.1.4'

loop_
_geom_angle_atom_site_label_1
_geom_angle_atom_site_label_2
_geom_angle_atom_site_label_3
_geom_angle_site_symmetry_1
_geom_angle_site_symmetry_3
_geom_angle
_geom_angle_publ_flag
O2 Zn O1 2 . 112.96(8) n
O2 Zn N2 2 . 119.61(8) n
O1 Zn N2 . . 121.21(8) n
O2 Zn N1 2 . 105.96(8) n
O1 Zn N1 . . 106.67(8) n
N2 Zn N1 . . 83.00(8) n
O4 S O3 . . 113.77(15) n
O4 S O2 . . 110.12(13) n
O3 S O2 . . 109.26(12) n
O4 S O1 . . 108.93(12) n
O3 S O1 . . 109.01(12) n
O2 S O1 . . 105.41(11) n
S O1 Zn . . 126.04(11) n
S O2 Zn . 2 120.00(11) n
C1 N1 C11 . . 120.07(19) n
C1 N1 Zn . . 129.36(16) n
C11 N1 Zn . . 110.55(15) n
C10 N2 C12 . . 119.9(2) n
C10 N2 Zn . . 129.53(16) n
C12 N2 Zn . . 110.46(14) n
N1 C1 C2 . . 120.3(2) n
N1 C1 C13 . . 117.6(2) n
C2 C1 C13 . . 122.1(2) n
C3 C2 C1 . . 120.3(2) n
C3 C2 H2B . . 119.8 n
C1 C2 H2B . . 119.8 n
C2 C3 C4 . . 120.0(2) n
C2 C3 H3B . . 120.0 n
C4 C3 H3B . . 120.0 n
C11 C4 C3 . . 116.7(2) n
C11 C4 C5 . . 119.1(2) n
C3 C4 C5 . . 124.2(2) n
C6 C5 C4 . . 120.9(2) n
C6 C5 H5A . . 119.7 n
C4 C5 H5A . . 119.4 n
C5 C6 C7 . . 121.4(2) n
C5 C6 H6A . . 119.5 n
C7 C6 H6A . . 119.2 n
C12 C7 C8 . . 116.7(2) n
C12 C7 C6 . . 119.3(2) n
C8 C7 C6 . . 124.1(2) n
C9 C8 C7 . . 119.9(2) n
C9 C8 H8A . . 120.2 n
C7 C8 H8A . . 119.9 n
C8 C9 C10 . . 120.6(2) n
C8 C9 H9A . . 119.7 n
C10 C9 H9A . . 119.7 n
N2 C10 C9 . . 120.2(2) n
N2 C10 C14 . . 118.2(2) n
C9 C10 C14 . . 121.6(2) n
N1 C11 C4 . . 122.5(2) n
N1 C11 C12 . . 117.27(19) n
C4 C11 C12 . . 120.2(2) n
N2 C12 C7 . . 122.7(2) n
N2 C12 C11 . . 118.13(19) n
C7 C12 C11 . . 119.2(2) n
C1 C13 H13A . . 109.5 n
C1 C13 H13B . . 109.5 n
H13A C13 H13B . . 109.5 n
C1 C13 H13C . . 109.5 n
H13A C13 H13C . . 109.5 n
H13B C13 H13C . . 109.5 n
C10 C14 H14A . . 109.5 n
C10 C14 H14B . . 109.5 n
H14A C14 H14B . . 109.5 n
C10 C14 H14C . . 109.5 n
H14A C14 H14C . . 109.5 n
H14B C14 H14C . . 109.5 n

loop_
_geom_bond_atom_site_label_1
_geom_bond_atom_site_label_2
_geom_bond_site_symmetry_2
_geom_bond_distance
_geom_bond_publ_flag
Zn O2 2 1.923(2) y
Zn O1 . 1.928(2) y
Zn N2 . 2.035(2) y
Zn N1 . 2.049(2) y
S O4 . 1.437(2) y
S O3 . 1.439(2) y
S O2 . 1.499(2) y
S O1 . 1.513(2) y
N1 C1 . 1.329(3) n
N1 C11 . 1.363(3) n
N2 C10 . 1.332(3) n
N2 C12 . 1.364(3) n
C1 C2 . 1.410(3) n
C1 C13 . 1.495(4) n
C2 C3 . 1.367(4) n
C2 H2B . .9599 n
C3 C4 . 1.408(4) n
C3 H3B . .9600 n
C4 C11 . 1.404(3) n
C4 C5 . 1.431(4) n
C5 C6 . 1.350(4) n
C5 H5A . .9600 n
C6 C7 . 1.433(4) n
C6 H6A . .9600 n
C7 C12 . 1.406(3) n
C7 C8 . 1.411(4) n
C8 C9 . 1.364(4) n
C8 H8A . .9600 n
C9 C10 . 1.413(3) n
C9 H9A . .9599 n
C10 C14 . 1.491(4) n
C11 C12 . 1.438(3) n
C13 H13A . .9600 n
C13 H13B . .9600 n
C13 H13C . .9600 n
C14 H14A . .9600 n
C14 H14B . .9600 n
C14 H14C . .9600 n
